data_4344990
loop_
_publ_author_name
'Huang, Yong-Liang'
'Zhong, Di-Chang'
'Jiang, Long'
'Gong, Yun-Nan'
'Lu, Tong-Bu'

_publ_section_title
;
 Two Li-Zn Cluster-Based Metal-Organic Frameworks: Strong H2/CO2 Binding
 and High Selectivity to CO2.
;
_journal_name_full 'Inorganic chemistry'
_journal_paper_doi 10.1021/acs.inorgchem.6b02407
_journal_year 2016
_chemical_formula_sum 'C31 H45 Li N4 O16 Zn'
_chemical_formula_weight 802.02
_space_group_crystal_system monoclinic
_space_group_IT_number 12
_space_group_name_Hall '-C 2y'
_space_group_name_H-M_alt 'C 1 2/m 1'
_symmetry_space_group_name_Hall '-C 2y'
_symmetry_space_group_name_H-M 'C 1 2/m 1'
_atom_sites_solution_hydrogens mixed
_audit_creation_method SHELXL-2016/4
_cell_angle_alpha 90
_cell_angle_beta 97.166(2)
_cell_angle_gamma 90
_cell_formula_units_Z 8
_cell_length_a 25.0141(5)
_cell_length_b 21.2383(4)
_cell_length_c 10.0324(2)
_cell_measurement_reflns_used 5679
_cell_measurement_temperature 150(2)
_cell_measurement_theta_max 66.7840
_cell_measurement_theta_min 4.1240
_cell_volume 5288.15(18)
_computing_structure_refinement 'SHELXL-2016/4 (Sheldrick, 2016)'
_diffrn_ambient_temperature 150(2)
_diffrn_measured_fraction_theta_full 0.987
_diffrn_measured_fraction_theta_max 0.987
_diffrn_measurement_device_type 'Xcalibur, Atlas, Gemini ultra'
_diffrn_measurement_method 'omega scans'
_diffrn_radiation_type CuK\a
_diffrn_radiation_wavelength 1.54178
_diffrn_reflns_av_R_equivalents 0.0565
_diffrn_reflns_av_unetI/netI 0.0561
_diffrn_reflns_Laue_measured_fraction_full 0.987
_diffrn_reflns_Laue_measured_fraction_max 0.987
_diffrn_reflns_limit_h_max 25
_diffrn_reflns_limit_h_min -29
_diffrn_reflns_limit_k_max 24
_diffrn_reflns_limit_k_min -17
_diffrn_reflns_limit_l_max 11
_diffrn_reflns_limit_l_min -11
_diffrn_reflns_number 11783
_diffrn_reflns_point_group_measured_fraction_full 0.987
_diffrn_reflns_point_group_measured_fraction_max 0.987
_diffrn_reflns_theta_full 66.940
_diffrn_reflns_theta_max 66.940
_diffrn_reflns_theta_min 2.738
_exptl_absorpt_coefficient_mu 2.219
_exptl_absorpt_correction_T_max 0.6652
_exptl_absorpt_correction_T_min 0.5557
_exptl_absorpt_correction_type multi-scan
_exptl_crystal_colour colorless
_exptl_crystal_density_diffrn 2.015
_exptl_crystal_density_method 'not measured'
_exptl_crystal_description block
_exptl_crystal_F_000 3360
_exptl_crystal_size_max 0.300
_exptl_crystal_size_mid 0.300
_exptl_crystal_size_min 0.200
_refine_diff_density_max 1.292
_refine_diff_density_min -2.929
_refine_diff_density_rms 0.247
_refine_ls_extinction_method none
_refine_ls_goodness_of_fit_ref 1.069
_refine_ls_hydrogen_treatment constr
_refine_ls_matrix_type full
_refine_ls_number_parameters 324
_refine_ls_number_reflns 4776
_refine_ls_number_restraints 13
_refine_ls_restrained_S_all 1.069
_refine_ls_R_factor_all 0.1085
_refine_ls_R_factor_gt 0.0995
_refine_ls_shift/su_max 0.007
_refine_ls_shift/su_mean 0.000
_refine_ls_structure_factor_coef Fsqd
_refine_ls_weighting_details 'w=1/[\s^2^(Fo^2^)+(0.1940P)^2^+58.2991P] where P=(Fo^2^+2Fc^2^)/3'
_refine_ls_weighting_scheme calc
_refine_ls_wR_factor_gt 0.2840
_refine_ls_wR_factor_ref 0.2987
_reflns_Friedel_coverage 0.000
_reflns_number_gt 4014
_reflns_number_total 4776
_reflns_threshold_expression 'I > 2\s(I)'
_cod_data_source_file ic6b02407_si_003.cif
_cod_data_source_block 2
_cod_database_code 4344990
_shelx_shelxl_version_number 2016/4
_shelx_space_group_comment
;
The symmetry employed for this shelxl refinement is uniquely defined
by the following loop, which should always be used as a source of
symmetry information in preference to the above space-group names.
They are only intended as comments.
;
_shelx_estimated_absorpt_t_min 0.556
_shelx_estimated_absorpt_t_max 0.665

loop_
_space_group_symop_operation_xyz
'x, y, z'
'-x, y, -z'
'x+1/2, y+1/2, z'
'-x+1/2, y+1/2, -z'
'-x, -y, -z'
'x, -y, z'
'-x+1/2, -y+1/2, -z'
'x+1/2, -y+1/2, z'

loop_
_atom_site_label
_atom_site_type_symbol
_atom_site_fract_x
_atom_site_fract_y
_atom_site_fract_z
_atom_site_U_iso_or_equiv
_atom_site_adp_type
_atom_site_occupancy
_atom_site_site_symmetry_order
_atom_site_calc_flag
_atom_site_refinement_flags_posn
_atom_site_refinement_flags_adp
_atom_site_refinement_flags_occupancy
_atom_site_disorder_assembly
_atom_site_disorder_group
C1 C 0.2880(2) 0.1722(2) 0.0982(6) 0.0186(12) Uani 1 1 d . . . . .
C2 C 0.2719(2) 0.1334(2) -0.0249(5) 0.0160(11) Uani 1 1 d . . . . .
C3 C 0.2579(2) 0.1651(2) -0.1446(5) 0.0141(11) Uani 1 1 d . . . . .
H3 H 0.259802 0.209762 -0.145450 0.017 Uiso 1 1 calc R U . . .
C4 C 0.2410(2) 0.1335(2) -0.2635(5) 0.0135(10) Uani 1 1 d . . . . .
C5 C 0.2263(2) 0.1738(2) -0.3854(5) 0.0158(11) Uani 1 1 d . . . . .
C6 C 0.2399(2) 0.0672(2) -0.2660(5) 0.0134(10) Uani 1 1 d . . . . .
C7 C 0.2232(2) 0.0316(3) -0.3864(5) 0.0171(11) Uani 1 1 d . . . . .
H7 H 0.211947 0.053426 -0.467707 0.021 Uiso 1 1 calc R U . . .
C8 C 0.2843(3) 0.0319(3) 0.0986(6) 0.0263(13) Uani 1 1 d . . . . .
H8 H 0.294283 0.053665 0.180641 0.032 Uiso 1 1 calc R U . . .
C9 C 0.2699(2) 0.0670(3) -0.0205(6) 0.0176(11) Uani 1 1 d . . . . .
C10 C 0.2543(2) 0.0338(2) -0.1437(5) 0.0148(11) Uani 1 1 d . . . . .
C11 C 0.4062(2) 0.1720(3) 0.3881(7) 0.0265(14) Uani 1 1 d . . . . .
C12 C 0.4548(2) 0.1332(3) 0.4427(7) 0.0282(14) Uani 1 1 d . . . . .
C13 C 0.500000 0.1650(4) 0.500000 0.033(2) Uani 1 2 d S T P . .
H13 H 0.500000 0.209704 0.499998 0.039 Uiso 1 2 calc R U P . .
C14 C 0.4085(3) 0.0319(3) 0.3781(9) 0.0401(19) Uani 1 1 d . . . . .
H14 H 0.377844 0.053791 0.335691 0.048 Uiso 1 1 calc R U . . .
C15 C 0.4538(2) 0.0673(3) 0.4408(7) 0.0293(15) Uani 1 1 d . . . . .
C16 C 0.500000 0.0337(4) 0.500000 0.027(2) Uani 1 2 d S T P . .
C17 C 0.3971(2) 0.3840(3) 0.2321(7) 0.0247(13) Uani 1 1 d . . . . .
C18 C 0.4199(2) 0.4429(3) 0.1785(7) 0.0234(13) Uani 1 1 d . . . . .
C19 C 0.4032(4) 0.500000 0.2239(10) 0.0250(18) Uani 1 2 d S T P . .
H19 H 0.378989 0.500000 0.289680 0.030 Uiso 1 2 calc R U P . .
C20 C 0.4805(3) 0.3843(3) 0.0405(7) 0.0291(14) Uani 1 1 d . . . . .
H20 H 0.466303 0.345331 0.066850 0.035 Uiso 1 1 calc R U . . .
C21 C 0.4599(2) 0.4419(3) 0.0874(7) 0.0252(13) Uani 1 1 d . . . . .
C22 C 0.4795(3) 0.500000 0.0445(9) 0.0233(18) Uani 1 2 d S T P . .
LI1 Li 0.2883(4) 0.1849(4) 0.3853(9) 0.0172(18) Uani 1 1 d . . . . .
O1 O 0.32232(17) 0.21496(18) 0.0873(4) 0.0222(9) Uani 1 1 d . . . . .
O2 O 0.2658(2) 0.16183(19) 0.2019(4) 0.0297(10) Uani 1 1 d . . . . .
O3 O 0.19836(16) 0.22332(16) -0.3692(4) 0.0153(8) Uani 1 1 d . . . . .
O4 O 0.24247(19) 0.16055(17) -0.4933(4) 0.0262(10) Uani 1 1 d . . . . .
O5 O 0.41611(18) 0.22117(19) 0.3238(5) 0.0313(11) Uani 1 1 d . . . . .
O6 O 0.36092(19) 0.1555(2) 0.4098(6) 0.0415(13) Uani 1 1 d . . . . .
O7 O 0.38035(18) 0.34161(18) 0.1460(5) 0.0277(10) Uani 1 1 d . . . . .
O8 O 0.3947(2) 0.3789(2) 0.3531(5) 0.0426(13) Uani 1 1 d . . . . .
ZN1 Zn 0.35423(3) 0.26896(3) 0.23699(7) 0.0149(3) Uani 1 1 d . . . . .
N1 N 0.4030(19) 0.2964(16) 0.632(2) 0.23(3) Uani 0.51(2) 1 d D U P A 1
H1A H 0.380068 0.328019 0.647405 0.274 Uiso 0.51(2) 1 calc R U P A 1
H1B H 0.392476 0.281438 0.547666 0.274 Uiso 0.51(2) 1 calc R U P A 1
C23 C 0.460(2) 0.3240(19) 0.636(5) 0.20(3) Uani 0.51(2) 1 d D . P A 1
H23A H 0.475544 0.306675 0.558524 0.293 Uiso 0.51(2) 1 d R U P A 1
H23B H 0.480984 0.309805 0.719034 0.293 Uiso 0.51(2) 1 d R U P A 1
H23C H 0.460624 0.370155 0.631534 0.293 Uiso 0.51(2) 1 d R U P A 1
C24 C 0.397(3) 0.244(2) 0.732(5) 0.54(14) Uani 0.51(2) 1 d D . P A 1
H24A H 0.426560 0.212765 0.740359 0.804 Uiso 0.51(2) 1 d R U P A 1
H24B H 0.363160 0.222915 0.701189 0.804 Uiso 0.51(2) 1 d R U P A 1
H24C H 0.395301 0.263675 0.819209 0.804 Uiso 0.51(2) 1 d R U P A 1
N1' N 0.4079(12) 0.296(2) 0.750(3) 0.20(2) Uani 0.49(2) 1 d D . P A 2
H1'A H 0.408471 0.257047 0.711880 0.235 Uiso 0.49(2) 1 calc R U P A 2
H1'B H 0.439718 0.301124 0.803679 0.235 Uiso 0.49(2) 1 calc R U P A 2
C23' C 0.4043(17) 0.346(3) 0.637(4) 0.20(2) Uani 0.49(2) 1 d D . P A 2
H23D H 0.386366 0.321859 0.560806 0.294 Uiso 0.49(2) 1 d R U P A 2
H23E H 0.439966 0.359259 0.617326 0.294 Uiso 0.49(2) 1 d R U P A 2
H23F H 0.382626 0.383119 0.652116 0.294 Uiso 0.49(2) 1 d R U P A 2
C24' C 0.3624(16) 0.298(3) 0.836(4) 0.19(3) Uani 0.49(2) 1 d D . P A 2
H24D H 0.329710 0.278562 0.790468 0.292 Uiso 0.49(2) 1 d R U P A 2
H24E H 0.355130 0.342292 0.855718 0.292 Uiso 0.49(2) 1 d R U P A 2
H24F H 0.373610 0.275772 0.920828 0.292 Uiso 0.49(2) 1 d R U P A 2

loop_
_atom_site_aniso_label
_atom_site_aniso_U_11
_atom_site_aniso_U_22
_atom_site_aniso_U_33
_atom_site_aniso_U_23
_atom_site_aniso_U_13
_atom_site_aniso_U_12
C1 0.024(3) 0.010(2) 0.020(3) 0.001(2) -0.004(2) 0.003(2)
C2 0.018(3) 0.011(3) 0.018(3) -0.002(2) -0.003(2) 0.000(2)
C3 0.017(3) 0.008(2) 0.017(3) -0.0005(19) 0.000(2) 0.0012(18)
C4 0.013(2) 0.010(2) 0.017(3) -0.0014(19) -0.0019(19) 0.0006(19)
C5 0.025(3) 0.006(2) 0.016(3) -0.0020(19) 0.000(2) -0.003(2)
C6 0.012(2) 0.010(2) 0.017(3) 0.0012(19) -0.003(2) 0.0009(18)
C7 0.027(3) 0.009(2) 0.013(3) 0.000(2) -0.004(2) 0.001(2)
C8 0.042(4) 0.015(3) 0.017(3) -0.005(2) -0.012(3) 0.001(3)
C9 0.021(3) 0.011(2) 0.019(3) -0.001(2) -0.004(2) 0.001(2)
C10 0.017(3) 0.010(3) 0.016(3) 0.000(2) -0.005(2) -0.001(2)
C11 0.022(3) 0.012(3) 0.040(4) 0.001(2) -0.016(3) 0.001(2)
C12 0.021(3) 0.013(3) 0.046(4) 0.003(3) -0.014(3) 0.004(2)
C13 0.030(5) 0.008(4) 0.054(6) 0.000 -0.014(4) 0.000
C14 0.023(3) 0.015(3) 0.074(5) 0.001(3) -0.027(3) 0.003(3)
C15 0.018(3) 0.013(3) 0.051(4) 0.003(3) -0.018(3) -0.001(2)
C16 0.020(4) 0.004(4) 0.050(5) 0.000 -0.017(4) 0.000
C17 0.020(3) 0.013(3) 0.041(4) 0.002(2) 0.007(3) 0.001(2)
C18 0.020(3) 0.010(3) 0.041(4) 0.000(2) 0.009(3) 0.000(2)
C19 0.024(4) 0.014(4) 0.040(5) 0.000 0.012(4) 0.000
C20 0.026(3) 0.007(3) 0.057(4) 0.001(3) 0.014(3) -0.002(2)
C21 0.021(3) 0.010(3) 0.046(4) 0.001(2) 0.012(3) -0.003(2)
C22 0.020(4) 0.007(4) 0.044(5) 0.000 0.009(4) 0.000
LI1 0.017(5) 0.011(4) 0.021(5) 0.004(3) -0.003(4) 0.003(3)
O1 0.028(2) 0.0124(18) 0.026(2) -0.0046(16) 0.0039(17) -0.0054(16)
O2 0.050(3) 0.019(2) 0.020(2) -0.0083(16) 0.0042(19) -0.0134(19)
O3 0.022(2) 0.0041(16) 0.0187(19) 0.0017(13) -0.0017(16) 0.0020(14)
O4 0.048(3) 0.0118(18) 0.021(2) -0.0007(16) 0.0117(19) -0.0027(18)
O5 0.020(2) 0.014(2) 0.055(3) 0.0053(19) -0.013(2) 0.0040(16)
O6 0.019(2) 0.018(2) 0.085(4) 0.011(2) -0.005(2) 0.0032(17)
O7 0.031(2) 0.0113(19) 0.042(3) 0.0056(18) 0.0071(19) -0.0043(16)
O8 0.056(3) 0.027(3) 0.047(3) 0.002(2) 0.012(3) -0.014(2)
ZN1 0.0162(5) 0.0062(5) 0.0209(5) 0.0008(2) -0.0036(3) -0.0015(2)
N1 0.52(8) 0.10(2) 0.038(13) -0.016(14) -0.05(3) 0.05(4)
C23 0.27(7) 0.09(3) 0.20(5) -0.02(3) -0.10(5) 0.00(3)
C24 1.3(4) 0.18(6) 0.19(7) -0.08(5) 0.39(16) -0.19(13)
N1' 0.14(2) 0.31(5) 0.12(2) 0.10(3) -0.058(18) -0.09(3)
C23' 0.14(2) 0.31(5) 0.12(2) 0.10(3) -0.058(18) -0.09(3)
C24' 0.12(3) 0.37(8) 0.11(3) -0.01(4) 0.05(3) -0.09(5)

loop_
_atom_type_symbol
_atom_type_description
_atom_type_scat_dispersion_real
_atom_type_scat_dispersion_imag
_atom_type_scat_source
C C 0.0181 0.0091 'International Tables Vol C Tables 4.2.6.8 and 6.1.1.4'
H H 0.0000 0.0000 'International Tables Vol C Tables 4.2.6.8 and 6.1.1.4'
Li Li 0.0008 0.0003 'International Tables Vol C Tables 4.2.6.8 and 6.1.1.4'
N N 0.0311 0.0180 'International Tables Vol C Tables 4.2.6.8 and 6.1.1.4'
O O 0.0492 0.0322 'International Tables Vol C Tables 4.2.6.8 and 6.1.1.4'
Zn Zn -1.5491 0.6778 'International Tables Vol C Tables 4.2.6.8 and 6.1.1.4'

loop_
_geom_angle_atom_site_label_1
_geom_angle_atom_site_label_2
_geom_angle_atom_site_label_3
_geom_angle
_geom_angle_site_symmetry_1
_geom_angle_site_symmetry_3
O2 C1 O1 124.9(5) . .
O2 C1 C2 119.0(5) . .
O1 C1 C2 116.0(5) . .
C3 C2 C9 120.4(5) . .
C3 C2 C1 117.4(5) . .
C9 C2 C1 122.1(5) . .
C2 C3 C4 121.8(5) . .
C2 C3 H3 119.1 . .
C4 C3 H3 119.1 . .
C3 C4 C6 120.1(5) . .
C3 C4 C5 116.2(4) . .
C6 C4 C5 123.7(5) . .
O4 C5 O3 122.7(5) . .
O4 C5 C4 120.7(5) . .
O3 C5 C4 116.5(5) . .
C4 C6 C10 118.7(5) . .
C4 C6 C7 122.8(5) . .
C10 C6 C7 118.5(5) . .
C7 C7 C6 121.6(3) 6 .
C7 C7 H7 119.2 6 .
C6 C7 H7 119.2 . .
C8 C8 C9 121.8(3) 6 .
C8 C8 H8 119.1 6 .
C9 C8 H8 119.1 . .
C2 C9 C8 123.1(5) . .
C2 C9 C10 118.1(5) . .
C8 C9 C10 118.8(5) . .
C6 C10 C9 120.7(5) . .
C6 C10 C10 119.8(3) . 6
C9 C10 C10 119.4(3) . 6
O6 C11 O5 124.5(5) . .
O6 C11 C12 119.7(6) . .
O5 C11 C12 115.8(6) . .
C13 C12 C15 120.5(6) . .
C13 C12 C11 117.7(6) . .
C15 C12 C11 121.8(5) . .
C12 C13 C12 121.5(8) 2_656 .
C12 C13 H13 119.3 2_656 .
C12 C13 H13 119.3 . .
C14 C14 C15 121.5(4) 6 .
C14 C14 H14 119.2 6 .
C15 C14 H14 119.2 . .
C12 C15 C16 118.9(5) . .
C12 C15 C14 122.7(5) . .
C16 C15 C14 118.3(6) . .
C15 C16 C15 119.7(7) 2_656 .
C15 C16 C16 120.1(4) 2_656 5_656
C15 C16 C16 120.1(4) . 5_656
O8 C17 O7 123.5(6) . .
O8 C17 C18 119.7(6) . .
O7 C17 C18 116.8(6) . .
C19 C18 C21 119.1(5) . .
C19 C18 C17 118.1(6) . .
C21 C18 C17 122.7(5) . .
C18 C19 C18 123.2(8) 6_565 .
C18 C19 H19 118.4 6_565 .
C18 C19 H19 118.4 . .
C20 C20 C21 121.1(3) 2_655 .
C20 C20 H20 119.5 2_655 .
C21 C20 H20 119.5 . .
C22 C21 C20 119.6(6) . .
C22 C21 C18 118.4(5) . .
C20 C21 C18 122.0(5) . .
C21 C22 C21 121.5(8) . 6_565
C21 C22 C22 119.2(4) . 5_665
C21 C22 C22 119.2(4) 6_565 5_665
O4 LI1 O6 118.8(5) 1_556 .
O4 LI1 O2 115.3(5) 1_556 .
O6 LI1 O2 101.6(5) . .
O4 LI1 O3 116.9(5) 1_556 7
O6 LI1 O3 99.6(5) . 7
O2 LI1 O3 101.8(4) . 7
O4 LI1 ZN1 158.8(5) 1_556 .
O6 LI1 ZN1 71.4(3) . .
O2 LI1 ZN1 77.7(3) . .
O3 LI1 ZN1 42.0(2) 7 .
C1 O1 ZN1 124.4(4) . .
C1 O2 LI1 129.8(5) . .
C5 O3 LI1 133.9(4) . 7
C5 O3 ZN1 124.6(3) . 7
LI1 O3 ZN1 96.0(3) 7 7
C5 O4 LI1 144.3(5) . 1_554
C11 O5 ZN1 117.3(4) . .
C11 O6 LI1 140.0(5) . .
C17 O7 ZN1 110.0(4) . .
O7 ZN1 O5 109.02(19) . .
O7 ZN1 O1 103.35(18) . .
O5 ZN1 O1 104.99(19) . .
O7 ZN1 O3 122.42(17) . 7
O5 ZN1 O3 107.32(19) . 7
O1 ZN1 O3 108.46(16) . 7
O7 ZN1 LI1 162.9(2) . .
O5 ZN1 LI1 85.6(2) . .
O1 ZN1 LI1 80.5(2) . .
O3 ZN1 LI1 42.0(2) 7 .
C24a N1a C23 115.3(17) . .
C24a N1a H1A 108.4 . .
C23a N1a H1A 108.5 . .
C24a N1a H1B 108.4 . .
C23a N1a H1B 108.5 . .
H1Aa N1a H1B 107.5 . .
N1a C23a H23A 107.2 . .
N1a C23a H23B 107.5 . .
H23Aa C23a H23B 109.5 . .
N1a C23a H23C 113.7 . .
H23Aa C23a H23C 109.5 . .
H23Ba C23a H23C 109.4 . .
N1a C24a H24A 115.1 . .
N1a C24a H24B 106.0 . .
H24Aa C24a H24B 109.5 . .
N1a C24a H24C 107.2 . .
H24Aa C24a H24C 109.5 . .
H24Ba C24a H24C 109.5 . .
C24'b N1'b C23' 114.7(16) . .
C24'b N1'b H1'A 108.6 . .
C23'b N1'b H1'A 108.6 . .
C24'b N1'b H1'B 108.6 . .
C23'b N1'b H1'B 108.6 . .
H1'Ab N1'b H1'B 107.6 . .
N1'b C23'b H23D 101.1 . .
N1'b C23'b H23E 111.9 . .
H23Db C23'b H23E 109.5 . .
N1'b C23'b H23F 115.0 . .
H23Db C23'b H23F 109.5 . .
H23Eb C23'b H23F 109.5 . .
N1'b C24'b H24D 111.1 . .
N1'b C24'b H24E 108.3 . .
H24Db C24'b H24E 109.4 . .
N1'b C24'b H24F 109.1 . .
H24Db C24'b H24F 109.5 . .
H24Eb C24'b H24F 109.5 . .

loop_
_geom_bond_atom_site_label_1
_geom_bond_atom_site_label_2
_geom_bond_distance
_geom_bond_site_symmetry_2
C1 O2 1.258(7) .
C1 O1 1.264(7) .
C1 C2 1.498(7) .
C2 C3 1.384(8) .
C2 C9 1.411(8) .
C3 C4 1.388(7) .
C3 H3 0.9500 .
C4 C6 1.408(7) .
C4 C5 1.500(7) .
C5 O4 1.234(7) .
C5 O3 1.285(7) .
C6 C10 1.422(7) .
C6 C7 1.442(7) .
C7 C7 1.342(11) 6
C7 H7 0.9500 .
C8 C8 1.355(12) 6
C8 C9 1.417(8) .
C8 H8 0.9500 .
C9 C10 1.434(7) .
C10 C10 1.437(10) 6
C11 O6 1.232(8) .
C11 O5 1.268(8) .
C11 C12 1.512(8) .
C12 C13 1.379(7) .
C12 C15 1.400(9) .
C13 C12 1.379(7) 2_656
C13 H13 0.9500 .
C14 C14 1.357(13) 6
C14 C15 1.437(8) .
C14 H14 0.9500 .
C15 C16 1.425(7) .
C16 C15 1.425(7) 2_656
C16 C16 1.430(15) 5_656
C17 O8 1.228(8) .
C17 O7 1.282(8) .
C17 C18 1.502(8) .
C18 C19 1.378(7) .
C18 C21 1.437(9) .
C19 C18 1.378(7) 6_565
C19 H19 0.9500 .
C20 C20 1.347(13) 2_655
C20 C21 1.430(8) .
C20 H20 0.9500 .
C21 C22 1.414(7) .
C22 C21 1.414(7) 6_565
C22 C22 1.443(17) 5_665
LI1 O4 1.848(10) 1_556
LI1 O6 1.907(10) .
LI1 O2 1.919(10) .
LI1 O3 1.987(10) 7
LI1 ZN1 2.954(9) .
O1 ZN1 1.977(4) .
O3 LI1 1.987(10) 7
O3 ZN1 1.988(4) 7
O4 LI1 1.848(10) 1_554
O5 ZN1 1.962(4) .
O7 ZN1 1.947(4) .
ZN1 O3 1.988(4) 7
N1a C24 1.52(2) .
N1a C23 1.54(2) .
N1a H1A 0.9100 .
N1a H1B 0.9100 .
C23a H23A 0.9800 .
C23a H23B 0.9802 .
C23a H23C 0.9804 .
C24a H24A 0.9798 .
C24a H24B 0.9799 .
C24a H24C 0.9799 .
N1'b C24' 1.52(2) .
N1'b C23' 1.547(19) .
N1'b H1'A 0.9100 .
N1'b H1'B 0.9100 .
C23'b H23D 0.9798 .
C23'b H23E 0.9799 .
C23'b H23F 0.9801 .
C24'b H24D 0.9805 .
C24'b H24E 0.9800 .
C24'b H24F 0.9798 .

loop_
_geom_torsion_atom_site_label_1
_geom_torsion_atom_site_label_2
_geom_torsion_atom_site_label_3
_geom_torsion_atom_site_label_4
_geom_torsion
_geom_torsion_site_symmetry_1
_geom_torsion_site_symmetry_4
O2 C1 C2 C3 129.1(6) . .
O1 C1 C2 C3 -48.8(7) . .
O2 C1 C2 C9 -49.6(8) . .
O1 C1 C2 C9 132.5(6) . .
C9 C2 C3 C4 0.5(8) . .
C1 C2 C3 C4 -178.2(5) . .
C2 C3 C4 C6 -2.6(8) . .
C2 C3 C4 C5 179.2(5) . .
C3 C4 C5 O4 134.5(5) . .
C6 C4 C5 O4 -43.6(8) . .
C3 C4 C5 O3 -42.7(7) . .
C6 C4 C5 O3 139.2(5) . .
C3 C4 C6 C10 2.6(8) . .
C5 C4 C6 C10 -179.4(5) . .
C3 C4 C6 C7 -179.5(5) . .
C5 C4 C6 C7 -1.5(8) . .
C4 C6 C7 C7 179.1(4) . 6
C10 C6 C7 C7 -2.9(6) . 6
C3 C2 C9 C8 179.3(6) . .
C1 C2 C9 C8 -2.1(9) . .
C3 C2 C9 C10 1.6(8) . .
C1 C2 C9 C10 -179.7(5) . .
C8 C8 C9 C2 -176.9(4) 6 .
C8 C8 C9 C10 0.7(7) 6 .
C4 C6 C10 C9 -0.4(8) . .
C7 C6 C10 C9 -178.5(5) . .
C4 C6 C10 C10 -179.1(3) . 6
C7 C6 C10 C10 2.9(6) . 6
C2 C9 C10 C6 -1.6(8) . .
C8 C9 C10 C6 -179.4(5) . .
C2 C9 C10 C10 177.0(4) . 6
C8 C9 C10 C10 -0.7(7) . 6
O6 C11 C12 C13 -136.8(6) . .
O5 C11 C12 C13 41.8(9) . .
O6 C11 C12 C15 40.8(11) . .
O5 C11 C12 C15 -140.7(7) . .
C15 C12 C13 C12 -0.3(5) . 2_656
C11 C12 C13 C12 177.3(7) . 2_656
C13 C12 C15 C16 0.5(10) . .
C11 C12 C15 C16 -176.9(6) . .
C13 C12 C15 C14 -177.6(7) . .
C11 C12 C15 C14 4.9(12) . .
C14 C14 C15 C12 -179.8(5) 6 .
C14 C14 C15 C16 2.0(8) 6 .
C12 C15 C16 C15 -0.3(5) . 2_656
C14 C15 C16 C15 178.0(8) . 2_656
C12 C15 C16 C16 179.7(5) . 5_656
C14 C15 C16 C16 -2.0(8) . 5_656
O8 C17 C18 C19 -45.5(10) . .
O7 C17 C18 C19 133.4(7) . .
O8 C17 C18 C21 131.5(7) . .
O7 C17 C18 C21 -49.6(9) . .
C21 C18 C19 C18 5.1(14) . 6_565
C17 C18 C19 C18 -177.8(6) . 6_565
C20 C20 C21 C22 2.3(13) 2_655 .
C20 C20 C21 C18 -177.2(8) 2_655 .
C19 C18 C21 C22 -1.9(11) . .
C17 C18 C21 C22 -178.9(7) . .
C19 C18 C21 C20 177.6(7) . .
C17 C18 C21 C20 0.6(10) . .
C20 C21 C22 C21 179.4(6) . 6_565
C18 C21 C22 C21 -1.0(14) . 6_565
C20 C21 C22 C22 -1.0(15) . 5_665
C18 C21 C22 C22 178.6(9) . 5_665
O2 C1 O1 ZN1 6.7(8) . .
C2 C1 O1 ZN1 -175.6(3) . .
O1 C1 O2 LI1 -20.8(9) . .
C2 C1 O2 LI1 161.5(5) . .
O4 C5 O3 LI1 -60.4(8) . 7
C4 C5 O3 LI1 116.7(6) . 7
O4 C5 O3 ZN1 152.3(4) . 7
C4 C5 O3 ZN1 -30.5(6) . 7
O3 C5 O4 LI1 66.9(11) . 1_554
C4 C5 O4 LI1 -110.1(8) . 1_554
O6 C11 O5 ZN1 -6.9(9) . .
C12 C11 O5 ZN1 174.6(4) . .
O5 C11 O6 LI1 -5.4(13) . .
C12 C11 O6 LI1 173.0(7) . .
O8 C17 O7 ZN1 -2.4(8) . .
C18 C17 O7 ZN1 178.7(4) . .
